data_7239077
loop_
_publ_author_name
'Chen, Chien-Tien'
'Chao, Wei-Shan'
'Liu, Hao-Wei'
'Wei, Yi'
'Jou, Jwo-Huei'
'Kumar, Sudhir'

_publ_section_title
;
 Spirally configured cis-stilbene/fluorene hybrids as ambipolar,
 fluorescent materials for organic light emitting diode applications
;
_journal_issue 24
_journal_name_full 'RSC Advances'
_journal_page_first 9381
_journal_paper_doi 10.1039/c3ra41642a
_journal_volume 3
_journal_year 2013
_chemical_formula_moiety 'C58 H39 N3'
_chemical_formula_sum 'C58 H39 N3'
_chemical_formula_weight 777.92
_space_group_IT_number 2
_space_group_name_Hall '-P 1'
_space_group_name_H-M_alt 'P -1'
_symmetry_cell_setting triclinic
_symmetry_space_group_name_H-M 'P -1'
_atom_sites_solution_hydrogens geom
_atom_sites_solution_primary direct
_atom_sites_solution_secondary difmap
_audit_creation_method SHELXL-97
_cell_angle_alpha 106.930(2)
_cell_angle_beta 104.183(2)
_cell_angle_gamma 90.917(2)
_cell_formula_units_Z 2
_cell_length_a 10.7569(3)
_cell_length_b 13.6042(3)
_cell_length_c 16.6420(4)
_cell_measurement_reflns_used 0
_cell_measurement_temperature 200(2)
_cell_measurement_theta_max 0
_cell_measurement_theta_min 0
_cell_volume 2248.77(10)
_computing_molecular_graphics 'Ortep-3 for Windows (Farrugia, 1997)'
_computing_publication_material 'WinGX publication routines (Farrugia, 1999)'
_computing_structure_refinement 'SHELXL-97 (Sheldrick, 1997)'
_computing_structure_solution 'SHELXS-86 (Sheldrick, 1986)'
_diffrn_ambient_temperature 200(2)
_diffrn_measured_fraction_theta_full 0.952
_diffrn_measured_fraction_theta_max 0.952
_diffrn_radiation_monochromator graphite
_diffrn_radiation_source 'fine-focus sealed tube'
_diffrn_radiation_type MoK\a
_diffrn_radiation_wavelength 0.71073
_diffrn_reflns_av_R_equivalents 0.0375
_diffrn_reflns_av_sigmaI/netI 0.0554
_diffrn_reflns_limit_h_max 12
_diffrn_reflns_limit_h_min -12
_diffrn_reflns_limit_k_max 15
_diffrn_reflns_limit_k_min -16
_diffrn_reflns_limit_l_max 19
_diffrn_reflns_limit_l_min 0
_diffrn_reflns_number 7552
_diffrn_reflns_theta_full 25.02
_diffrn_reflns_theta_max 25.02
_diffrn_reflns_theta_min 1.72
_exptl_absorpt_coefficient_mu 0.067
_exptl_absorpt_correction_T_max 0.9927
_exptl_absorpt_correction_T_min 0.9611
_exptl_absorpt_correction_type multi-scan
_exptl_crystal_colour orange
_exptl_crystal_density_diffrn 1.149
_exptl_crystal_density_method 'not measured'
_exptl_crystal_description prism
_exptl_crystal_F_000 816
_exptl_crystal_size_max 0.60
_exptl_crystal_size_mid 0.22
_exptl_crystal_size_min 0.11
_platon_squeeze_details
' the SQUEEZE removed the contributions of 36 electrons from the reflection file, which corresponds with 36/2 = 18 electrons or 18.0/18 = 1 H2O molecules per asymmetric unit. Since there are two independent molecules in the asymmetric unit, the overall correct formulation for this complex would be C58H39N3-0.5H2O. The contribution of the H2O disordered solvent is removed by the SQUEEZE'
_refine_diff_density_max 0.186
_refine_diff_density_min -0.201
_refine_diff_density_rms 0.038
_refine_ls_extinction_method none
_refine_ls_goodness_of_fit_ref 0.687
_refine_ls_hydrogen_treatment constr
_refine_ls_matrix_type full
_refine_ls_number_parameters 550
_refine_ls_number_reflns 7552
_refine_ls_number_restraints 0
_refine_ls_restrained_S_all 0.687
_refine_ls_R_factor_all 0.0736
_refine_ls_R_factor_gt 0.0485
_refine_ls_shift/su_max 0.000
_refine_ls_shift/su_mean 0.000
_refine_ls_structure_factor_coef Fsqd
_refine_ls_weighting_details 'calc w=1/[\s^2^(Fo^2^)+(0.1653P)^2^+0.8037P] where P=(Fo^2^+2Fc^2^)/3'
_refine_ls_weighting_scheme calc
_refine_ls_wR_factor_gt 0.1486
_refine_ls_wR_factor_ref 0.1723
_reflns_number_gt 5299
_reflns_number_total 7552
_reflns_threshold_expression >2sigma(I)
_cod_data_source_file c3ra41642a.txt
_cod_data_source_block a8942
_cod_database_code 7239077

loop_
_symmetry_equiv_pos_as_xyz
'x, y, z'
'-x, -y, -z'

loop_
_atom_site_label
_atom_site_type_symbol
_atom_site_fract_x
_atom_site_fract_y
_atom_site_fract_z
_atom_site_U_iso_or_equiv
_atom_site_adp_type
_atom_site_occupancy
_atom_site_symmetry_multiplicity
_atom_site_calc_flag
_atom_site_refinement_flags
N1 N 0.55379(17) 0.72486(13) 1.12977(11) 0.0351(4) Uani 1 1 d .
N2 N 0.12130(17) 0.88444(14) 0.30971(11) 0.0374(4) Uani 1 1 d .
N3 N 0.21984(18) 0.73917(14) 0.30475(12) 0.0399(5) Uani 1 1 d .
C15 C 0.64542(18) 0.86537(15) 0.98610(12) 0.0274(4) Uani 1 1 d .
C18 C 0.6651(2) 0.89451(16) 1.16417(13) 0.0326(5) Uani 1 1 d .
H18 H 0.6683 0.9073 1.2239 0.039 Uiso 1 1 calc R
C23 C 0.5382(2) 0.90132(16) 0.75872(13) 0.0316(5) Uani 1 1 d .
H23 H 0.4889 0.8361 0.7347 0.038 Uiso 1 1 calc R
C24 C 0.5265(2) 0.96698(16) 0.70751(13) 0.0314(5) Uani 1 1 d .
C13 C 0.60342(19) 0.80347(15) 1.10263(13) 0.0299(5) Uani 1 1 d .
C21 C 0.68988(19) 1.02190(15) 0.87779(13) 0.0296(5) Uani 1 1 d .
C25 C 0.5968(2) 1.06331(16) 0.74354(13) 0.0332(5) Uani 1 1 d .
H25 H 0.5900 1.1109 0.7110 0.040 Uiso 1 1 calc R
C26 C 0.6759(2) 1.08899(16) 0.82625(13) 0.0322(5) Uani 1 1 d .
H26 H 0.7234 1.1549 0.8499 0.039 Uiso 1 1 calc R
C40 C 0.4421(2) 0.93461(16) 0.61742(13) 0.0341(5) Uani 1 1 d .
C34 C 0.5578(2) 0.66134(16) 0.79633(13) 0.0340(5) Uani 1 1 d .
C16 C 0.71587(19) 0.95370(15) 1.04913(13) 0.0297(5) Uani 1 1 d .
C14 C 0.59434(19) 0.79139(15) 1.01526(13) 0.0287(4) Uani 1 1 d .
H14 H 0.5510 0.7294 0.9732 0.034 Uiso 1 1 calc R
C27 C 0.63140(19) 0.83703(15) 0.88619(12) 0.0283(5) Uani 1 1 d .
C1 C 0.4480(2) 0.65341(16) 1.07598(13) 0.0331(5) Uani 1 1 d .
C39 C 0.5176(2) 0.75438(15) 0.83847(12) 0.0300(5) Uani 1 1 d .
C33 C 0.6982(2) 0.67369(16) 0.81184(13) 0.0333(5) Uani 1 1 d .
C17 C 0.7215(2) 0.96592(16) 1.13682(13) 0.0326(5) Uani 1 1 d .
H17 H 0.7667 1.0268 1.1795 0.039 Uiso 1 1 calc R
C20 C 0.7812(2) 1.06166(16) 0.96277(14) 0.0344(5) Uani 1 1 d .
H20 H 0.8434 1.1151 0.9680 0.041 Uiso 1 1 calc R
C2 C 0.3522(2) 0.68007(17) 1.01491(14) 0.0381(5) Uani 1 1 d .
H2 H 0.3551 0.7484 1.0112 0.046 Uiso 1 1 calc R
C22 C 0.61766(19) 0.92505(15) 0.84284(12) 0.0284(5) Uani 1 1 d .
C6 C 0.4369(2) 0.55406(17) 1.08299(15) 0.0389(5) Uani 1 1 d .
H6 H 0.4999 0.5344 1.1250 0.047 Uiso 1 1 calc R
C28 C 0.7431(2) 0.77569(15) 0.86251(12) 0.0290(5) Uani 1 1 d .
C46 C 0.2083(2) 0.83233(17) 0.35399(14) 0.0368(5) Uani 1 1 d .
C43 C 0.2847(2) 0.87283(17) 0.44498(13) 0.0365(5) Uani 1 1 d .
C19 C 0.7901(2) 1.03389(16) 1.03454(14) 0.0345(5) Uani 1 1 d .
H19 H 0.8556 1.0729 1.0839 0.041 Uiso 1 1 calc R
C53 C 0.0756(2) 0.81807(18) 0.22609(14) 0.0373(5) Uani 1 1 d .
C29 C 0.8728(2) 0.80828(17) 0.88317(13) 0.0347(5) Uani 1 1 d .
H29 H 0.9040 0.8778 0.9157 0.042 Uiso 1 1 calc R
C35 C 0.4695(2) 0.57699(18) 0.74771(15) 0.0457(6) Uani 1 1 d .
H35 H 0.4974 0.5134 0.7192 0.055 Uiso 1 1 calc R
C37 C 0.3000(2) 0.6800(2) 0.78329(15) 0.0474(6) Uani 1 1 d .
H37 H 0.2107 0.6861 0.7778 0.057 Uiso 1 1 calc R
C45 C 0.3866(2) 1.00633(18) 0.57761(14) 0.0412(5) Uani 1 1 d .
H45 H 0.4021 1.0777 0.6092 0.049 Uiso 1 1 calc R
C58 C 0.1372(2) 0.72844(17) 0.22402(14) 0.0370(5) Uani 1 1 d .
C44 C 0.3098(2) 0.97580(18) 0.49342(14) 0.0422(6) Uani 1 1 d .
H44 H 0.2735 1.0266 0.4682 0.051 Uiso 1 1 calc R
C38 C 0.3881(2) 0.76414(17) 0.83313(14) 0.0368(5) Uani 1 1 d .
H38 H 0.3603 0.8271 0.8629 0.044 Uiso 1 1 calc R
C57 C 0.1144(2) 0.64739(19) 0.14685(15) 0.0449(6) Uani 1 1 d .
H57 H 0.1569 0.5863 0.1440 0.054 Uiso 1 1 calc R
C31 C 0.9124(2) 0.63642(19) 0.80727(16) 0.0486(6) Uani 1 1 d .
H31 H 0.9716 0.5891 0.7894 0.058 Uiso 1 1 calc R
C30 C 0.9564(2) 0.73724(18) 0.85529(15) 0.0424(6) Uani 1 1 d .
H30 H 1.0457 0.7586 0.8696 0.051 Uiso 1 1 calc R
C47 C 0.0776(2) 0.98469(19) 0.33679(14) 0.0410(5) Uani 1 1 d .
C8 C 0.5440(3) 0.70910(17) 1.27093(15) 0.0466(6) Uani 1 1 d .
H8 H 0.4527 0.7063 1.2540 0.056 Uiso 1 1 calc R
C42 C 0.3398(3) 0.80058(18) 0.48486(15) 0.0478(6) Uani 1 1 d .
H42 H 0.3234 0.7291 0.4535 0.057 Uiso 1 1 calc R
C56 C 0.0278(2) 0.6590(2) 0.07441(15) 0.0480(6) Uani 1 1 d .
H56 H 0.0108 0.6050 0.0208 0.058 Uiso 1 1 calc R
C7 C 0.6153(2) 0.71691(16) 1.21341(14) 0.0389(5) Uani 1 1 d .
C54 C -0.0118(2) 0.8300(2) 0.15337(15) 0.0475(6) Uani 1 1 d .
H54 H -0.0533 0.8915 0.1554 0.057 Uiso 1 1 calc R
C5 C 0.3348(2) 0.48457(18) 1.02914(17) 0.0472(6) Uani 1 1 d .
H5 H 0.3268 0.4179 1.0358 0.057 Uiso 1 1 calc R
C36 C 0.3400(3) 0.5873(2) 0.74150(16) 0.0538(7) Uani 1 1 d .
H36 H 0.2782 0.5304 0.7083 0.065 Uiso 1 1 calc R
C32 C 0.7827(2) 0.60371(18) 0.78488(15) 0.0447(6) Uani 1 1 d .
H32 H 0.7521 0.5343 0.7515 0.054 Uiso 1 1 calc R
C3 C 0.2532(2) 0.60791(19) 0.95983(15) 0.0457(6) Uani 1 1 d .
H3 H 0.1904 0.6263 0.9170 0.055 Uiso 1 1 calc R
C41 C 0.4167(3) 0.83130(18) 0.56813(15) 0.0471(6) Uani 1 1 d .
H41 H 0.4539 0.7805 0.5930 0.057 Uiso 1 1 calc R
C12 C 0.7483(3) 0.71804(19) 1.23898(16) 0.0504(6) Uani 1 1 d .
H12 H 0.7975 0.7208 1.1993 0.060 Uiso 1 1 calc R
C52 C 0.1221(3) 1.0635(2) 0.31215(17) 0.0558(7) Uani 1 1 d .
H52 H 0.1854 1.0527 0.2802 0.067 Uiso 1 1 calc R
C55 C -0.0348(2) 0.7479(2) 0.07839(15) 0.0510(7) Uani 1 1 d .
H55 H -0.0956 0.7523 0.0277 0.061 Uiso 1 1 calc R
C4 C 0.2444(3) 0.50950(19) 0.96613(16) 0.0501(6) Uani 1 1 d .
H4 H 0.1768 0.4597 0.9275 0.060 Uiso 1 1 calc R
C48 C -0.0153(3) 0.9993(2) 0.38192(18) 0.0580(7) Uani 1 1 d .
H48 H -0.0466 0.9442 0.3981 0.070 Uiso 1 1 calc R
C9 C 0.6071(4) 0.70536(19) 1.35340(16) 0.0628(9) Uani 1 1 d .
H9 H 0.5584 0.6999 1.3927 0.075 Uiso 1 1 calc R
C49 C -0.0627(3) 1.0944(3) 0.4035(2) 0.0748(9) Uani 1 1 d .
H49 H -0.1266 1.1050 0.4349 0.090 Uiso 1 1 calc R
C50 C -0.0174(3) 1.1740(3) 0.3797(2) 0.0757(9) Uani 1 1 d .
H50 H -0.0499 1.2395 0.3948 0.091 Uiso 1 1 calc R
C11 C 0.8100(3) 0.7152(2) 1.3211(2) 0.0703(9) Uani 1 1 d .
H11 H 0.9012 0.7171 1.3381 0.084 Uiso 1 1 calc R
C51 C 0.0745(3) 1.1586(2) 0.3341(2) 0.0717(9) Uani 1 1 d .
H51 H 0.1056 1.2135 0.3176 0.086 Uiso 1 1 calc R
C10 C 0.7393(4) 0.7095(2) 1.37866(19) 0.0738(10) Uani 1 1 d .
H10 H 0.7817 0.7085 1.4356 0.089 Uiso 1 1 calc R

loop_
_atom_site_aniso_label
_atom_site_aniso_U_11
_atom_site_aniso_U_22
_atom_site_aniso_U_33
_atom_site_aniso_U_23
_atom_site_aniso_U_13
_atom_site_aniso_U_12
N1 0.0382(11) 0.0359(10) 0.0348(9) 0.0178(8) 0.0083(8) -0.0028(8)
N2 0.0369(10) 0.0452(11) 0.0384(10) 0.0226(9) 0.0127(8) 0.0124(9)
N3 0.0434(11) 0.0412(11) 0.0395(10) 0.0182(9) 0.0113(9) 0.0070(9)
C15 0.0243(10) 0.0294(11) 0.0324(10) 0.0135(9) 0.0093(9) 0.0042(8)
C18 0.0346(12) 0.0344(12) 0.0305(10) 0.0118(9) 0.0093(9) 0.0037(9)
C23 0.0336(12) 0.0289(11) 0.0357(11) 0.0130(9) 0.0112(9) 0.0030(9)
C24 0.0313(11) 0.0341(12) 0.0357(11) 0.0158(9) 0.0146(9) 0.0073(9)
C13 0.0263(11) 0.0318(11) 0.0368(11) 0.0148(9) 0.0123(9) 0.0043(9)
C21 0.0279(11) 0.0293(11) 0.0362(11) 0.0122(9) 0.0140(9) 0.0031(9)
C25 0.0366(12) 0.0326(12) 0.0417(12) 0.0211(10) 0.0186(10) 0.0094(9)
C26 0.0348(12) 0.0287(11) 0.0398(12) 0.0138(9) 0.0178(10) 0.0031(9)
C40 0.0393(12) 0.0363(12) 0.0348(11) 0.0188(9) 0.0146(10) 0.0079(10)
C34 0.0422(13) 0.0291(11) 0.0326(11) 0.0135(9) 0.0084(10) -0.0010(10)
C16 0.0269(11) 0.0284(11) 0.0354(11) 0.0126(9) 0.0075(9) 0.0038(9)
C14 0.0283(11) 0.0259(10) 0.0339(10) 0.0111(8) 0.0090(9) 0.0027(8)
C27 0.0278(11) 0.0267(10) 0.0314(10) 0.0124(8) 0.0055(9) -0.0007(8)
C1 0.0348(12) 0.0343(12) 0.0372(11) 0.0137(9) 0.0187(10) 0.0044(9)
C39 0.0345(12) 0.0290(11) 0.0317(10) 0.0173(9) 0.0088(9) -0.0001(9)
C33 0.0404(13) 0.0293(11) 0.0299(10) 0.0117(9) 0.0057(9) 0.0023(10)
C17 0.0313(11) 0.0285(11) 0.0372(11) 0.0102(9) 0.0073(9) 0.0015(9)
C20 0.0306(11) 0.0292(11) 0.0446(12) 0.0117(9) 0.0122(10) -0.0040(9)
C2 0.0351(12) 0.0385(13) 0.0485(13) 0.0196(10) 0.0178(10) 0.0041(10)
C22 0.0281(11) 0.0286(11) 0.0340(11) 0.0136(9) 0.0132(9) 0.0057(9)
C6 0.0424(13) 0.0351(12) 0.0482(13) 0.0187(10) 0.0205(11) 0.0065(10)
C28 0.0364(12) 0.0285(11) 0.0264(10) 0.0149(8) 0.0084(9) 0.0037(9)
C46 0.0349(12) 0.0425(13) 0.0404(12) 0.0216(10) 0.0123(10) 0.0065(10)
C43 0.0385(13) 0.0405(13) 0.0367(12) 0.0189(10) 0.0122(10) 0.0075(10)
C19 0.0346(12) 0.0320(12) 0.0359(11) 0.0119(9) 0.0060(9) -0.0043(9)
C53 0.0302(12) 0.0516(14) 0.0367(12) 0.0216(10) 0.0109(10) 0.0012(10)
C29 0.0365(12) 0.0325(12) 0.0375(11) 0.0131(9) 0.0112(10) 0.0030(10)
C35 0.0536(16) 0.0329(13) 0.0440(13) 0.0099(10) 0.0035(11) -0.0052(11)
C37 0.0387(14) 0.0569(16) 0.0481(14) 0.0226(12) 0.0070(11) -0.0081(12)
C45 0.0494(14) 0.0348(12) 0.0431(13) 0.0190(10) 0.0101(11) 0.0061(11)
C58 0.0362(12) 0.0441(13) 0.0354(12) 0.0187(10) 0.0104(10) -0.0009(10)
C44 0.0466(14) 0.0423(13) 0.0430(13) 0.0246(11) 0.0071(11) 0.0092(11)
C38 0.0335(12) 0.0398(13) 0.0385(11) 0.0165(10) 0.0067(10) -0.0023(10)
C57 0.0467(14) 0.0480(14) 0.0435(13) 0.0185(11) 0.0129(11) -0.0029(11)
C31 0.0478(15) 0.0444(14) 0.0552(15) 0.0138(12) 0.0173(12) 0.0166(12)
C30 0.0350(13) 0.0472(14) 0.0491(13) 0.0186(11) 0.0136(11) 0.0082(11)
C47 0.0410(13) 0.0511(14) 0.0389(12) 0.0224(11) 0.0135(10) 0.0161(11)
C8 0.0727(18) 0.0330(13) 0.0427(13) 0.0156(10) 0.0256(12) 0.0058(12)
C42 0.0697(18) 0.0359(13) 0.0365(12) 0.0134(10) 0.0082(12) 0.0132(12)
C56 0.0419(14) 0.0631(17) 0.0396(13) 0.0182(12) 0.0095(11) -0.0098(13)
C7 0.0541(15) 0.0292(12) 0.0367(12) 0.0153(9) 0.0115(11) 0.0022(10)
C54 0.0315(13) 0.0726(18) 0.0504(14) 0.0345(13) 0.0134(11) 0.0106(12)
C5 0.0535(16) 0.0319(13) 0.0630(16) 0.0124(11) 0.0303(13) 0.0007(11)
C36 0.0515(16) 0.0512(16) 0.0504(15) 0.0136(12) 0.0019(12) -0.0193(13)
C32 0.0549(16) 0.0308(12) 0.0447(13) 0.0074(10) 0.0110(12) 0.0096(11)
C3 0.0347(13) 0.0582(16) 0.0468(13) 0.0203(12) 0.0102(11) -0.0019(11)
C41 0.0665(17) 0.0391(14) 0.0390(13) 0.0203(11) 0.0090(12) 0.0155(12)
C12 0.0533(16) 0.0479(15) 0.0527(15) 0.0253(12) 0.0069(12) 0.0006(12)
C52 0.0665(18) 0.0598(17) 0.0651(16) 0.0364(14) 0.0388(14) 0.0285(14)
C55 0.0360(14) 0.083(2) 0.0373(13) 0.0279(13) 0.0040(11) -0.0028(13)
C4 0.0446(15) 0.0466(15) 0.0555(15) 0.0073(12) 0.0174(12) -0.0110(12)
C48 0.0578(17) 0.0669(18) 0.0641(17) 0.0283(14) 0.0321(14) 0.0167(14)
C9 0.120(3) 0.0361(14) 0.0403(14) 0.0159(11) 0.0304(17) 0.0028(16)
C49 0.074(2) 0.086(2) 0.084(2) 0.0295(18) 0.0493(18) 0.0372(18)
C50 0.092(2) 0.076(2) 0.074(2) 0.0318(17) 0.0364(19) 0.0455(19)
C11 0.080(2) 0.0588(18) 0.0651(18) 0.0335(15) -0.0110(16) -0.0043(16)
C51 0.102(3) 0.0607(19) 0.080(2) 0.0414(16) 0.0472(19) 0.0402(18)
C10 0.116(3) 0.0522(18) 0.0443(16) 0.0224(13) -0.0041(18) -0.0035(18)

loop_
_atom_type_symbol
_atom_type_description
_atom_type_scat_dispersion_real
_atom_type_scat_dispersion_imag
_atom_type_scat_source
C C 0.0033 0.0016 'International Tables Vol C Tables 4.2.6.8 and 6.1.1.4'
H H 0.0000 0.0000 'International Tables Vol C Tables 4.2.6.8 and 6.1.1.4'
N N 0.0061 0.0033 'International Tables Vol C Tables 4.2.6.8 and 6.1.1.4'

loop_
_geom_angle_atom_site_label_1
_geom_angle_atom_site_label_2
_geom_angle_atom_site_label_3
_geom_angle
C13 N1 C1 122.32(17)
C13 N1 C7 118.31(17)
C1 N1 C7 119.35(16)
C46 N2 C53 105.89(19)
C46 N2 C47 131.80(19)
C53 N2 C47 122.31(18)
C46 N3 C58 105.56(18)
C14 C15 C16 117.55(18)
C14 C15 C27 116.75(17)
C16 C15 C27 125.36(17)
C17 C18 C13 118.58(19)
C17 C18 H18 120.7
C13 C18 H18 120.7
C22 C23 C24 124.14(19)
C22 C23 H23 117.9
C24 C23 H23 117.9
C23 C24 C25 117.78(19)
C23 C24 C40 120.75(19)
C25 C24 C40 121.47(18)
C18 C13 C14 118.40(18)
C18 C13 N1 119.77(18)
C14 C13 N1 121.82(18)
C22 C21 C26 118.23(18)
C22 C21 C20 126.89(18)
C26 C21 C20 114.87(18)
C26 C25 C24 119.46(18)
C26 C25 H25 120.3
C24 C25 H25 120.3
C25 C26 C21 122.94(19)
C25 C26 H26 118.5
C21 C26 H26 118.5
C41 C40 C45 116.9(2)
C41 C40 C24 121.35(19)
C45 C40 C24 121.8(2)
C35 C34 C39 120.9(2)
C35 C34 C33 130.5(2)
C39 C34 C33 108.58(18)
C17 C16 C15 118.00(18)
C17 C16 C19 114.97(18)
C15 C16 C19 126.97(19)
C13 C14 C15 123.62(19)
C13 C14 H14 118.2
C15 C14 H14 118.2
C39 C27 C28 100.26(16)
C39 C27 C15 108.67(15)
C28 C27 C15 110.15(15)
C39 C27 C22 108.94(15)
C28 C27 C22 108.39(15)
C15 C27 C22 118.82(16)
C2 C1 C6 118.3(2)
C2 C1 N1 121.11(19)
C6 C1 N1 120.6(2)
C38 C39 C34 120.34(19)
C38 C39 C27 127.99(19)
C34 C39 C27 111.66(18)
C32 C33 C28 120.7(2)
C32 C33 C34 130.6(2)
C28 C33 C34 108.67(19)
C18 C17 C16 123.58(19)
C18 C17 H17 118.2
C16 C17 H17 118.2
C19 C20 C21 129.32(19)
C19 C20 H20 115.3
C21 C20 H20 115.3
C3 C2 C1 120.4(2)
C3 C2 H2 119.8
C1 C2 H2 119.8
C23 C22 C21 117.43(17)
C23 C22 C27 116.96(17)
C21 C22 C27 125.19(17)
C5 C6 C1 120.1(2)
C5 C6 H6 120.0
C1 C6 H6 120.0
C29 C28 C33 119.9(2)
C29 C28 C27 129.27(18)
C33 C28 C27 110.80(18)
N3 C46 N2 112.54(19)
N3 C46 C43 121.4(2)
N2 C46 C43 126.0(2)
C44 C43 C42 117.4(2)
C44 C43 C46 125.65(19)
C42 C43 C46 116.9(2)
C20 C19 C16 130.3(2)
C20 C19 H19 114.8
C16 C19 H19 114.8
C58 C53 N2 106.34(19)
C58 C53 C54 122.4(2)
N2 C53 C54 131.3(2)
C28 C29 C30 118.6(2)
C28 C29 H29 120.7
C30 C29 H29 120.7
C34 C35 C36 118.6(2)
C34 C35 H35 120.7
C36 C35 H35 120.7
C36 C37 C38 121.1(2)
C36 C37 H37 119.5
C38 C37 H37 119.5
C44 C45 C40 121.4(2)
C44 C45 H45 119.3
C40 C45 H45 119.3
N3 C58 C53 109.67(19)
N3 C58 C57 130.2(2)
C53 C58 C57 120.1(2)
C45 C44 C43 121.3(2)
C45 C44 H44 119.4
C43 C44 H44 119.4
C39 C38 C37 118.5(2)
C39 C38 H38 120.7
C37 C38 H38 120.7
C56 C57 C58 117.6(2)
C56 C57 H57 121.2
C58 C57 H57 121.2
C32 C31 C30 120.4(2)
C32 C31 H31 119.8
C30 C31 H31 119.8
C31 C30 C29 121.4(2)
C31 C30 H30 119.3
C29 C30 H30 119.3
C48 C47 C52 120.5(2)
C48 C47 N2 119.7(2)
C52 C47 N2 119.6(2)
C7 C8 C9 119.6(3)
C7 C8 H8 120.2
C9 C8 H8 120.2
C41 C42 C43 121.1(2)
C41 C42 H42 119.5
C43 C42 H42 119.5
C57 C56 C55 121.3(2)
C57 C56 H56 119.3
C55 C56 H56 119.3
C8 C7 C12 119.0(2)
C8 C7 N1 120.9(2)
C12 C7 N1 120.1(2)
C55 C54 C53 116.4(2)
C55 C54 H54 121.8
C53 C54 H54 121.8
C4 C5 C6 121.4(2)
C4 C5 H5 119.3
C6 C5 H5 119.3
C37 C36 C35 120.5(2)
C37 C36 H36 119.8
C35 C36 H36 119.8
C31 C32 C33 118.9(2)
C31 C32 H32 120.5
C33 C32 H32 120.5
C4 C3 C2 120.9(2)
C4 C3 H3 119.6
C2 C3 H3 119.6
C42 C41 C40 121.9(2)
C42 C41 H41 119.1
C40 C41 H41 119.1
C11 C12 C7 120.9(3)
C11 C12 H12 119.6
C7 C12 H12 119.6
C47 C52 C51 119.6(2)
C47 C52 H52 120.2
C51 C52 H52 120.2
C54 C55 C56 122.1(2)
C54 C55 H55 118.9
C56 C55 H55 118.9
C5 C4 C3 118.9(2)
C5 C4 H4 120.6
C3 C4 H4 120.6
C47 C48 C49 119.6(3)
C47 C48 H48 120.2
C49 C48 H48 120.2
C10 C9 C8 120.7(3)
C10 C9 H9 119.7
C8 C9 H9 119.7
C50 C49 C48 120.1(3)
C50 C49 H49 119.9
C48 C49 H49 119.9
C49 C50 C51 119.9(3)
C49 C50 H50 120.0
C51 C50 H50 120.0
C10 C11 C12 120.0(3)
C10 C11 H11 120.0
C12 C11 H11 120.0
C50 C51 C52 120.2(3)
C50 C51 H51 119.9
C52 C51 H51 119.9
C11 C10 C9 119.8(3)
C11 C10 H10 120.1
C9 C10 H10 120.1

loop_
_geom_bond_atom_site_label_1
_geom_bond_atom_site_label_2
_geom_bond_distance
N1 C13 1.419(2)
N1 C1 1.414(3)
N1 C7 1.423(3)
N2 C46 1.382(3)
N2 C53 1.383(3)
N2 C47 1.432(3)
N3 C46 1.320(3)
N3 C58 1.383(3)
C15 C14 1.396(3)
C15 C16 1.402(3)
C15 C27 1.561(3)
C18 C17 1.376(3)
C18 C13 1.387(3)
C18 H18 0.9500
C23 C22 1.391(3)
C23 C24 1.391(3)
C23 H23 0.9500
C24 C25 1.392(3)
C24 C40 1.484(3)
C13 C14 1.393(3)
C21 C22 1.406(3)
C21 C26 1.410(3)
C21 C20 1.454(3)
C25 C26 1.370(3)
C25 H25 0.9500
C26 H26 0.9500
C40 C41 1.389(3)
C40 C45 1.396(3)
C34 C35 1.386(3)
C34 C39 1.389(3)
C34 C33 1.467(3)
C16 C17 1.406(3)
C16 C19 1.452(3)
C14 H14 0.9500
C27 C39 1.534(3)
C27 C28 1.539(3)
C27 C22 1.560(3)
C1 C2 1.393(3)
C1 C6 1.396(3)
C39 C38 1.385(3)
C33 C32 1.383(3)
C33 C28 1.403(3)
C17 H17 0.9500
C20 C19 1.336(3)
C20 H20 0.9500
C2 C3 1.379(3)
C2 H2 0.9500
C6 C5 1.376(3)
C6 H6 0.9500
C28 C29 1.385(3)
C46 C43 1.470(3)
C43 C44 1.382(3)
C43 C42 1.401(3)
C19 H19 0.9500
C53 C58 1.393(3)
C53 C54 1.391(3)
C29 C30 1.389(3)
C29 H29 0.9500
C35 C36 1.384(4)
C35 H35 0.9500
C37 C36 1.383(4)
C37 C38 1.387(3)
C37 H37 0.9500
C45 C44 1.379(3)
C45 H45 0.9500
C58 C57 1.392(3)
C44 H44 0.9500
C38 H38 0.9500
C57 C56 1.383(3)
C57 H57 0.9500
C31 C32 1.383(3)
C31 C30 1.378(3)
C31 H31 0.9500
C30 H30 0.9500
C47 C48 1.374(3)
C47 C52 1.372(3)
C8 C7 1.391(3)
C8 C9 1.390(4)
C8 H8 0.9500
C42 C41 1.367(3)
C42 H42 0.9500
C56 C55 1.386(4)
C56 H56 0.9500
C7 C12 1.387(4)
C54 C55 1.376(4)
C54 H54 0.9500
C5 C4 1.371(4)
C5 H5 0.9500
C36 H36 0.9500
C32 H32 0.9500
C3 C4 1.377(3)
C3 H3 0.9500
C41 H41 0.9500
C12 C11 1.377(4)
C12 H12 0.9500
C52 C51 1.381(4)
C52 H52 0.9500
C55 H55 0.9500
C4 H4 0.9500
C48 C49 1.380(4)
C48 H48 0.9500
C9 C10 1.376(5)
C9 H9 0.9500
C49 C50 1.376(5)
C49 H49 0.9500
C50 C51 1.371(4)
C50 H50 0.9500
C11 C10 1.378(5)
C11 H11 0.9500
C51 H51 0.9500
C10 H10 0.9500

loop_
_platon_squeeze_void_nr
_platon_squeeze_void_average_x
_platon_squeeze_void_average_y
_platon_squeeze_void_average_z
_platon_squeeze_void_volume
_platon_squeeze_void_count_electrons
_platon_squeeze_void_content
1 -0.033 0.500 0.500 322 36 ' '
